data_1537216
loop_
_publ_author_name
'Kyratsi, T.'
'Kanatzidis, M.G.'

_publ_section_title
;
 Synthesis, crystallographic studies and characterization of K2 Bi8 Se13-x
 Sx solid solutions
;
_journal_name_full 'Zeitschrift fuer Anorganische und Allgemeine Chemie'
_journal_page_first 2222
_journal_page_last 2228
_journal_volume 629
_journal_year 2003
_chemical_formula_sum 'Bi7.97 K2.05 S4.11 Se8.89'
_chemical_name_systematic 'K2.05 Bi7.97 Se8.89 S4.11'
_space_group_IT_number 11
_symmetry_space_group_name_Hall '-P 2yb'
_symmetry_space_group_name_H-M 'P 1 21/m 1'
_cell_angle_alpha 90
_cell_angle_beta 90.214
_cell_angle_gamma 90
_cell_formula_units_Z 2
_cell_length_a 17.343
_cell_length_b 4.1544
_cell_length_c 18.324
_cell_volume 1320.231
_citation_journal_id_ASTM ZAACAB
_cod_data_source_file Kyratsi_ZAACAB_2003_1103.cif
_cod_data_source_block Bi7.97K2.05S4.11Se8.89
_cod_original_cell_volume 1320.23
_cod_database_code 1537216

loop_
_symmetry_equiv_pos_as_xyz
x,y,z
-x,y+1/2,-z
-x,-y,-z
x,-y-1/2,z

loop_
_atom_site_label
_atom_site_type_symbol
_atom_site_fract_x
_atom_site_fract_y
_atom_site_fract_z
_atom_site_occupancy
_atom_site_U_iso_or_equiv
Bi2 Bi+3 0.67219 -0.25 0.12365 1 0.0
S8 S-2 0.63022 -0.25 0.26631 0.298 0.0
Se5 Se-2 0.6901 -0.25 0.4416 0.63 0.0
S7 S-2 0.54159 0.25 0.09202 0.336 0.0
S5 S-2 0.6901 -0.25 0.4416 0.37 0.0
S1 S-2 0.48201 0.25 0.40499 0.188 0.0
Bi10 Bi+3 0.793 -0.25 0.7832 0.177 0.0
Bi8 Bi+3 0.8039 0.25 0.328 0.32 0.0
S9 S-2 0.8678 0.25 0.8376 0.749 0.0
Bi9 Bi+3 0.8044 0.25 0.31 0.16 0.0
Se8 Se-2 0.63022 -0.25 0.26631 0.702 0.0
Bi11 Bi+3 0.773 -0.25 0.7992 0.167 0.0
Se10 Se-2 0.9271 -0.25 0.01066 0.93 0.0
Bi7 Bi+3 0.00704 0.25 0.61297 1 0.0
S13 S-2 0.1064 -0.25 0.5362 0.32 0.0
K2 K+1 0.7496 -0.25 0.77 0.654 0.0
Se4 Se-2 0.1074 0.25 0.725 0.41 0.0
S11 S-2 0.9211 -0.25 0.67853 0.214 0.0
Se7 Se-2 0.54159 0.25 0.09202 0.664 0.0
Bi5 Bi+3 0.80391 -0.25 0.54617 1 0.0
Se12 Se-2 0.77729 0.25 0.14754 0.89 0.0
Se3 Se-2 0.6934 -0.25 0.94239 0.731 0.0
Se1 Se-2 0.48201 0.25 0.40499 0.812 0.0
S12 S-2 0.77729 0.25 0.14754 0.11 0.0
Bi13 Bi+3 0.963 -0.25 0.841 0.06 0.0
Bi4 Bi+3 0.60673 0.25 0.52193 1 0.0
S10 S-2 0.9271 -0.25 0.01066 0.07 0.0
Bi12 Bi+3 0.97 -0.25 0.822 0.07 0.0
K1 K+1 0.7676 0.25 0.3256 0.526 0.0
Se2 Se-2 0.6036 0.25 0.7751 0.66 0.0
Se9 Se-2 0.8678 0.25 0.8376 0.251 0.0
Bi1 Bi+3 0.58176 0.25 0.92137 1 0.0
S2 S-2 0.6036 0.25 0.7751 0.34 0.0
Bi6 Bi+3 0.51248 0.25 0.25104 1 0.0
Se13 Se-2 0.1064 -0.25 0.5362 0.68 0.0
K3 K+1 0.0199 -0.25 0.8422 0.87 0.0
S4 S-2 0.1074 0.25 0.725 0.59 0.0
S6 S-2 0.72815 0.25 0.62606 0.253 0.0
Se11 Se-2 0.9211 -0.25 0.67853 0.786 0.0
Bi3 Bi+3 0.82807 0.25 0.97982 1 0.0
Se6 Se-2 0.72815 0.25 0.62606 0.747 0.0
S3 S-2 0.6934 -0.25 0.94239 0.269 0.0
